data_2238289
loop_
_publ_author_name
'Toumi, Hamza'
'Belghith, Yassine'
'Daran, Jean-Claude'
'Nasri, Habib'

_publ_section_title
;
 Aqua(5,10,15,20-tetraphenylporphyrinato-\k^4^<i>N</i>)cadmium(II)--18-crown-6
 (1/1)
;
_journal_coeditor_code XU5709
_journal_issue 7
_journal_name_full 'Acta Crystallographica Section E'
_journal_page_first m354
_journal_page_last m355
_journal_paper_doi 10.1107/S160053681301489X
_journal_volume 69
_journal_year 2013
_chemical_formula_iupac '[Cd (C44 H28 N4) (H2 O1)], C12 H24 O6'
_chemical_formula_moiety 'C44 H30 Cd N4 O, C12 H24 O6'
_chemical_formula_sum 'C56 H54 Cd N4 O7'
_chemical_formula_weight 1007.42
_chemical_name_systematic
;
Aqua(5,10,15,20-tetraphenylporphyrinato-\k^4^<i>N</i>)cadmium--18-crown-6
(1/1)
;
_space_group_IT_number 14
_symmetry_cell_setting monoclinic
_symmetry_space_group_name_Hall '-P 2yn'
_symmetry_space_group_name_H-M 'P 1 21/n 1'
_atom_sites_solution_hydrogens geom
_atom_sites_solution_primary direct
_atom_sites_solution_secondary difmap
_audit_creation_method SHELXL-97
_cell_angle_alpha 90.00
_cell_angle_beta 106.4160(10)
_cell_angle_gamma 90.00
_cell_formula_units_Z 4
_cell_length_a 17.1956(2)
_cell_length_b 17.0918(2)
_cell_length_c 17.3903(2)
_cell_measurement_reflns_used 20195
_cell_measurement_temperature 173.00(14)
_cell_measurement_theta_max 30.18
_cell_measurement_theta_min 3.04
_cell_volume 4902.72(10)
_computing_cell_refinement 'CrysAlis PRO (Agilent, 2012)'
_computing_data_collection 'CrysAlis PRO (Agilent, 2012)'
_computing_data_reduction 'CrysAlis PRO (Agilent, 2012)'
_computing_molecular_graphics 'ORTEPIII (Burnett & Johnson, 1996) and ORTEP-3 for Windows (Farrugia, 2012)'
_computing_publication_material 'WinGX (Farrugia, 2012)'
_computing_structure_refinement 'SHELXL97 (Sheldrick, 2008)'
_computing_structure_solution 'SIR2004 (Burla <i>et al.</i>, 2005)'
_diffrn_ambient_temperature 173.00(14)
_diffrn_detector_area_resol_mean 16.1978
_diffrn_measured_fraction_theta_full 0.998
_diffrn_measured_fraction_theta_max 0.998
_diffrn_measurement_device_type 'Agilent Xcalibur (Eos, Gemini ultra)'
_diffrn_measurement_method '\w scans'
_diffrn_radiation_monochromator graphite
_diffrn_radiation_source 'Enhance (Mo) X-ray Source'
_diffrn_radiation_type MoK\a
_diffrn_radiation_wavelength 0.71073
_diffrn_reflns_av_R_equivalents 0.0270
_diffrn_reflns_av_sigmaI/netI 0.0200
_diffrn_reflns_limit_h_max 21
_diffrn_reflns_limit_h_min -21
_diffrn_reflns_limit_k_max 21
_diffrn_reflns_limit_k_min -21
_diffrn_reflns_limit_l_max 21
_diffrn_reflns_limit_l_min -20
_diffrn_reflns_number 53048
_diffrn_reflns_theta_full 26.37
_diffrn_reflns_theta_max 26.37
_diffrn_reflns_theta_min 3.17
_exptl_absorpt_coefficient_mu 0.503
_exptl_absorpt_correction_T_max 1.0000
_exptl_absorpt_correction_T_min 0.9590
_exptl_absorpt_correction_type multi-scan
_exptl_absorpt_process_details '(CrysAlis PRO; Agilent, 2012)'
_exptl_crystal_colour 'dark purple'
_exptl_crystal_density_diffrn 1.365
_exptl_crystal_density_method 'not measured'
_exptl_crystal_description prism
_exptl_crystal_F_000 2088
_exptl_crystal_size_max 0.48
_exptl_crystal_size_mid 0.40
_exptl_crystal_size_min 0.30
_refine_diff_density_max 0.636
_refine_diff_density_min -0.527
_refine_ls_extinction_method none
_refine_ls_goodness_of_fit_ref 1.043
_refine_ls_hydrogen_treatment mixed
_refine_ls_matrix_type full
_refine_ls_number_parameters 619
_refine_ls_number_reflns 10009
_refine_ls_number_restraints 2
_refine_ls_restrained_S_all 1.043
_refine_ls_R_factor_all 0.0379
_refine_ls_R_factor_gt 0.0282
_refine_ls_shift/su_max 0.001
_refine_ls_shift/su_mean 0.000
_refine_ls_structure_factor_coef Fsqd
_refine_ls_weighting_details 'calc w=1/[\s^2^(Fo^2^)+(0.0294P)^2^+3.9972P] where P=(Fo^2^+2Fc^2^)/3'
_refine_ls_weighting_scheme calc
_refine_ls_wR_factor_gt 0.0671
_refine_ls_wR_factor_ref 0.0735
_reflns_number_gt 8403
_reflns_number_total 10009
_reflns_threshold_expression I>2sigma(I)
_cod_data_source_file xu5709.cif
_cod_data_source_block I
_cod_original_sg_symbol_H-M 'P 21/n'
_cod_database_code 2238289
_cod_database_fobs_code 2238289

loop_
_symmetry_equiv_pos_as_xyz
'x, y, z'
'-x+1/2, y+1/2, -z+1/2'
'-x, -y, -z'
'x-1/2, -y-1/2, z-1/2'

loop_
_atom_site_type_symbol
_atom_site_label
_atom_site_fract_x
_atom_site_fract_y
_atom_site_fract_z
_atom_site_U_iso_or_equiv
_atom_site_adp_type
_atom_site_calc_flag
_atom_site_refinement_flags
_atom_site_occupancy
_atom_site_symmetry_multiplicity
Cd Cd 0.265537(8) 0.245868(8) 0.053198(8) 0.02100(5) Uani d . 1 1
N N1 0.37977(9) 0.17811(9) 0.10136(9) 0.0212(3) Uani d . 1 1
N N2 0.21008(9) 0.14476(9) 0.09930(9) 0.0214(3) Uani d . 1 1
N N3 0.17605(9) 0.31526(9) 0.09616(10) 0.0231(3) Uani d . 1 1
N N4 0.34586(9) 0.34841(9) 0.09638(9) 0.0220(3) Uani d . 1 1
O O1 0.21234(11) 0.24774(10) -0.07997(11) 0.0422(4) Uani d D 1 1
O O2 0.33082(9) 0.14168(9) -0.11786(9) 0.0364(4) Uani d . 1 1
O O3 0.16534(9) 0.08322(9) -0.15578(9) 0.0352(3) Uani d . 1 1
O O4 0.03786(9) 0.18817(9) -0.13841(9) 0.0361(4) Uani d . 1 1
O O5 0.06271(10) 0.34754(9) -0.17462(9) 0.0371(4) Uani d . 1 1
O O6 0.22338(10) 0.41108(10) -0.14125(10) 0.0444(4) Uani d . 1 1
O O7 0.34991(9) 0.30153(9) -0.15312(8) 0.0322(3) Uani d . 1 1
C C1 0.45563(11) 0.20529(11) 0.10492(11) 0.0211(4) Uani d . 1 1
C C2 0.50969(12) 0.13908(11) 0.11073(12) 0.0271(4) Uani d . 1 1
H H2 0.5655 0.1412 0.1131 0.033 Uiso calc R 1 1
C C3 0.46583(12) 0.07371(12) 0.11217(12) 0.0271(4) Uani d . 1 1
H H3 0.4853 0.0214 0.1164 0.033 Uiso calc R 1 1
C C4 0.38352(11) 0.09828(11) 0.10614(11) 0.0216(4) Uani d . 1 1
C C5 0.31917(11) 0.04744(11) 0.10855(11) 0.0218(4) Uani d . 1 1
C C6 0.23883(11) 0.06961(11) 0.10652(11) 0.0213(4) Uani d . 1 1
C C7 0.17416(12) 0.01738(11) 0.11131(12) 0.0248(4) Uani d . 1 1
H H7 0.1775 -0.0379 0.1164 0.030 Uiso calc R 1 1
C C8 0.10785(12) 0.06195(11) 0.10721(12) 0.0248(4) Uani d . 1 1
H H8 0.0562 0.0437 0.1089 0.030 Uiso calc R 1 1
C C9 0.13056(11) 0.14254(11) 0.09982(11) 0.0216(4) Uani d . 1 1
C C10 0.07981(11) 0.20806(11) 0.09666(11) 0.0222(4) Uani d . 1 1
C C11 0.10115(11) 0.28804(11) 0.09593(11) 0.0225(4) Uani d . 1 1
C C12 0.04866(12) 0.35440(12) 0.09641(12) 0.0269(4) Uani d . 1 1
H H12 -0.0066 0.3522 0.0961 0.032 Uiso calc R 1 1
C C13 0.09299(12) 0.41978(12) 0.09745(12) 0.0267(4) Uani d . 1 1
H H13 0.0748 0.4722 0.0982 0.032 Uiso calc R 1 1
C C14 0.17375(11) 0.39514(11) 0.09725(11) 0.0225(4) Uani d . 1 1
C C15 0.23970(11) 0.44530(11) 0.10023(11) 0.0225(4) Uani d . 1 1
C C16 0.31955(11) 0.42321(11) 0.10184(11) 0.0225(4) Uani d . 1 1
C C17 0.38757(12) 0.47598(12) 0.11154(12) 0.0277(4) Uani d . 1 1
H H17 0.3862 0.5313 0.1162 0.033 Uiso calc R 1 1
C C18 0.45337(12) 0.43202(11) 0.11275(12) 0.0266(4) Uani d . 1 1
H H18 0.5068 0.4507 0.1187 0.032 Uiso calc R 1 1
C C19 0.42720(11) 0.35104(11) 0.10322(11) 0.0223(4) Uani d . 1 1
C C20 0.47778(11) 0.28538(11) 0.10535(11) 0.0209(4) Uani d . 1 1
C C21 0.56510(11) 0.30243(11) 0.11270(11) 0.0222(4) Uani d . 1 1
C C22 0.58749(12) 0.34409(12) 0.05328(12) 0.0279(4) Uani d . 1 1
H H22 0.5468 0.3618 0.0074 0.034 Uiso calc R 1 1
C C23 0.66821(13) 0.35997(12) 0.06010(13) 0.0317(5) Uani d . 1 1
H H23 0.6825 0.3885 0.0192 0.038 Uiso calc R 1 1
C C24 0.72800(12) 0.33410(12) 0.12661(14) 0.0324(5) Uani d . 1 1
H H24 0.7834 0.3442 0.1311 0.039 Uiso calc R 1 1
C C25 0.70675(12) 0.29358(13) 0.18647(13) 0.0313(5) Uani d . 1 1
H H25 0.7477 0.2763 0.2323 0.038 Uiso calc R 1 1
C C26 0.62602(12) 0.27795(12) 0.18002(12) 0.0258(4) Uani d . 1 1
H H26 0.6121 0.2504 0.2217 0.031 Uiso calc R 1 1
C C27 0.33764(11) -0.03828(11) 0.11456(12) 0.0229(4) Uani d . 1 1
C C28 0.35747(12) -0.07837(12) 0.05283(12) 0.0269(4) Uani d . 1 1
H H28 0.3607 -0.0504 0.0066 0.032 Uiso calc R 1 1
C C29 0.37260(12) -0.15827(12) 0.05755(14) 0.0322(5) Uani d . 1 1
H H29 0.3859 -0.1846 0.0148 0.039 Uiso calc R 1 1
C C30 0.36830(13) -0.19942(12) 0.12482(15) 0.0353(5) Uani d . 1 1
H H30 0.3777 -0.2543 0.1279 0.042 Uiso calc R 1 1
C C31 0.35036(14) -0.16063(13) 0.18735(14) 0.0376(5) Uani d . 1 1
H H31 0.3484 -0.1887 0.2339 0.045 Uiso calc R 1 1
C C32 0.33515(13) -0.08089(12) 0.18251(13) 0.0319(5) Uani d . 1 1
H H32 0.3229 -0.0548 0.2259 0.038 Uiso calc R 1 1
C C33 -0.00569(11) 0.19123(11) 0.09717(11) 0.0220(4) Uani d . 1 1
C C34 -0.06227(12) 0.16238(12) 0.02939(12) 0.0267(4) Uani d . 1 1
H H34 -0.0462 0.1514 -0.0175 0.032 Uiso calc R 1 1
C C35 -0.14237(12) 0.14941(12) 0.02941(13) 0.0298(4) Uani d . 1 1
H H35 -0.1805 0.1296 -0.0173 0.036 Uiso calc R 1 1
C C36 -0.16622(12) 0.16522(11) 0.09690(13) 0.0294(4) Uani d . 1 1
H H36 -0.2211 0.1576 0.0965 0.035 Uiso calc R 1 1
C C37 -0.11035(13) 0.19221(14) 0.16515(14) 0.0359(5) Uani d . 1 1
H H37 -0.1264 0.2016 0.2123 0.043 Uiso calc R 1 1
C C38 -0.03095(13) 0.20565(14) 0.16522(13) 0.0333(5) Uani d . 1 1
H H38 0.0069 0.2250 0.2123 0.040 Uiso calc R 1 1
C C39 0.22450(11) 0.53120(11) 0.10536(12) 0.0227(4) Uani d . 1 1
C C40 0.18189(12) 0.57321(12) 0.03822(13) 0.0290(4) Uani d . 1 1
H H40 0.1609 0.5470 -0.0115 0.035 Uiso calc R 1 1
C C41 0.16974(13) 0.65313(12) 0.04310(14) 0.0327(5) Uani d . 1 1
H H41 0.1409 0.6812 -0.0034 0.039 Uiso calc R 1 1
C C42 0.19919(13) 0.69193(12) 0.11491(14) 0.0322(5) Uani d . 1 1
H H42 0.1910 0.7467 0.1180 0.039 Uiso calc R 1 1
C C43 0.24083(15) 0.65080(13) 0.18261(14) 0.0385(5) Uani d . 1 1
H H43 0.2606 0.6771 0.2324 0.046 Uiso calc R 1 1
C C44 0.25354(14) 0.57107(13) 0.17745(13) 0.0348(5) Uani d . 1 1
H H44 0.2826 0.5432 0.2240 0.042 Uiso calc R 1 1
C C45 0.30525(15) 0.06615(13) -0.14746(15) 0.0386(5) Uani d . 1 1
H H45A 0.3508 0.0288 -0.1298 0.046 Uiso calc R 1 1
H H45B 0.2878 0.0669 -0.2068 0.046 Uiso calc R 1 1
C C46 0.23605(15) 0.04059(13) -0.11659(14) 0.0386(5) Uani d . 1 1
H H46A 0.2261 -0.0161 -0.1265 0.046 Uiso calc R 1 1
H H46B 0.2499 0.0497 -0.0581 0.046 Uiso calc R 1 1
C C47 0.09835(15) 0.06200(14) -0.12725(15) 0.0410(6) Uani d . 1 1
H H47A 0.1121 0.0705 -0.0686 0.049 Uiso calc R 1 1
H H47B 0.0855 0.0059 -0.1381 0.049 Uiso calc R 1 1
C C48 0.02653(15) 0.11097(14) -0.16878(15) 0.0402(5) Uani d . 1 1
H H48A 0.0200 0.1115 -0.2272 0.048 Uiso calc R 1 1
H H48B -0.0232 0.0884 -0.1598 0.048 Uiso calc R 1 1
C C49 -0.02503(14) 0.23930(14) -0.18003(15) 0.0381(5) Uani d . 1 1
H H49A -0.0770 0.2231 -0.1711 0.046 Uiso calc R 1 1
H H49B -0.0309 0.2369 -0.2383 0.046 Uiso calc R 1 1
C C50 -0.00474(15) 0.32122(15) -0.15018(16) 0.0432(6) Uani d . 1 1
H H50A -0.0518 0.3560 -0.1724 0.052 Uiso calc R 1 1
H H50B 0.0084 0.3224 -0.0910 0.052 Uiso calc R 1 1
C C51 0.08384(17) 0.42528(14) -0.15134(18) 0.0485(6) Uani d . 1 1
H H51A 0.1002 0.4292 -0.0921 0.058 Uiso calc R 1 1
H H51B 0.0365 0.4599 -0.1727 0.058 Uiso calc R 1 1
C C52 0.15181(17) 0.45058(15) -0.18254(17) 0.0482(6) Uani d . 1 1
H H52A 0.1387 0.4389 -0.2406 0.058 Uiso calc R 1 1
H H52B 0.1599 0.5078 -0.1753 0.058 Uiso calc R 1 1
C C53 0.29070(16) 0.42850(14) -0.17172(16) 0.0449(6) Uani d . 1 1
H H53A 0.3041 0.4849 -0.1646 0.054 Uiso calc R 1 1
H H53B 0.2764 0.4163 -0.2297 0.054 Uiso calc R 1 1
C C54 0.36231(15) 0.38056(14) -0.12745(15) 0.0416(6) Uani d . 1 1
H H54A 0.4121 0.4011 -0.1381 0.050 Uiso calc R 1 1
H H54B 0.3692 0.3838 -0.0691 0.050 Uiso calc R 1 1
C C55 0.41553(14) 0.25217(14) -0.11332(14) 0.0374(5) Uani d . 1 1
H H55A 0.4234 0.2542 -0.0547 0.045 Uiso calc R 1 1
H H55B 0.4660 0.2704 -0.1242 0.045 Uiso calc R 1 1
C C56 0.39737(13) 0.16979(14) -0.14272(14) 0.0381(5) Uani d . 1 1
H H56A 0.3841 0.1685 -0.2019 0.046 Uiso calc R 1 1
H H56B 0.4454 0.1362 -0.1205 0.046 Uiso calc R 1 1
H H1O1 0.1543(7) 0.2301(14) -0.0972(15) 0.046 Uiso d D 1 1
H H2O1 0.2057(15) 0.3017(8) -0.1024(14) 0.046 Uiso d D 1 1

loop_
_atom_site_aniso_label
_atom_site_aniso_U_11
_atom_site_aniso_U_22
_atom_site_aniso_U_33
_atom_site_aniso_U_12
_atom_site_aniso_U_13
_atom_site_aniso_U_23
Cd 0.01691(8) 0.02131(8) 0.02469(8) -0.00051(5) 0.00575(5) 0.00129(5)
N1 0.0182(8) 0.0208(8) 0.0237(8) -0.0008(6) 0.0044(6) 0.0015(6)
N2 0.0179(8) 0.0212(8) 0.0252(8) -0.0014(6) 0.0064(6) 0.0007(6)
N3 0.0193(8) 0.0214(8) 0.0298(9) -0.0019(6) 0.0089(7) -0.0019(7)
N4 0.0184(8) 0.0210(8) 0.0257(8) -0.0005(6) 0.0048(6) 0.0010(6)
O1 0.0450(10) 0.0423(10) 0.0376(9) -0.0045(8) 0.0090(8) 0.0027(7)
O2 0.0369(9) 0.0359(8) 0.0366(9) -0.0010(7) 0.0110(7) -0.0037(7)
O3 0.0394(9) 0.0319(8) 0.0336(8) -0.0028(7) 0.0090(7) 0.0072(6)
O4 0.0375(9) 0.0368(8) 0.0325(8) -0.0023(7) 0.0077(7) 0.0000(7)
O5 0.0410(9) 0.0326(8) 0.0431(9) 0.0008(7) 0.0208(7) -0.0011(7)
O6 0.0474(10) 0.0411(9) 0.0446(10) -0.0062(8) 0.0126(8) 0.0076(8)
O7 0.0298(8) 0.0358(8) 0.0285(8) -0.0037(6) 0.0042(6) -0.0007(6)
C1 0.0182(9) 0.0256(9) 0.0189(9) -0.0012(7) 0.0040(7) -0.0002(7)
C2 0.0192(10) 0.0261(10) 0.0352(11) 0.0016(8) 0.0064(8) -0.0005(8)
C3 0.0211(10) 0.0243(10) 0.0342(11) 0.0051(8) 0.0050(8) 0.0009(8)
C4 0.0201(9) 0.0217(9) 0.0217(9) 0.0019(7) 0.0040(7) 0.0017(7)
C5 0.0214(9) 0.0224(9) 0.0203(9) 0.0005(7) 0.0037(7) 0.0011(7)
C6 0.0223(9) 0.0223(9) 0.0190(9) -0.0008(7) 0.0056(7) 0.0003(7)
C7 0.0254(10) 0.0210(9) 0.0280(10) -0.0030(8) 0.0076(8) 0.0011(8)
C8 0.0225(10) 0.0254(10) 0.0284(10) -0.0053(8) 0.0103(8) 0.0010(8)
C9 0.0202(9) 0.0238(9) 0.0213(9) -0.0018(7) 0.0068(7) 0.0004(7)
C10 0.0206(9) 0.0258(10) 0.0214(9) -0.0024(8) 0.0075(8) -0.0015(7)
C11 0.0197(9) 0.0250(10) 0.0233(10) -0.0019(8) 0.0069(8) -0.0017(8)
C12 0.0194(10) 0.0275(10) 0.0351(11) 0.0005(8) 0.0099(8) -0.0007(8)
C13 0.0240(10) 0.0229(9) 0.0349(11) 0.0022(8) 0.0107(9) -0.0014(8)
C14 0.0204(9) 0.0218(9) 0.0254(10) -0.0002(7) 0.0065(8) -0.0006(7)
C15 0.0217(9) 0.0223(9) 0.0233(10) 0.0013(7) 0.0058(8) 0.0005(7)
C16 0.0201(9) 0.0221(9) 0.0238(10) -0.0009(7) 0.0038(8) 0.0021(7)
C17 0.0249(10) 0.0213(9) 0.0360(11) -0.0030(8) 0.0073(9) 0.0028(8)
C18 0.0196(10) 0.0256(10) 0.0345(11) -0.0040(8) 0.0074(8) 0.0020(8)
C19 0.0187(9) 0.0247(10) 0.0219(9) -0.0017(7) 0.0032(7) 0.0019(7)
C20 0.0172(9) 0.0249(9) 0.0191(9) -0.0014(7) 0.0025(7) 0.0014(7)
C21 0.0170(9) 0.0231(9) 0.0261(10) -0.0010(7) 0.0051(7) -0.0011(8)
C22 0.0223(10) 0.0309(10) 0.0293(11) -0.0004(8) 0.0051(8) 0.0035(8)
C23 0.0278(11) 0.0306(11) 0.0394(12) -0.0032(9) 0.0139(9) 0.0041(9)
C24 0.0180(10) 0.0322(11) 0.0472(13) -0.0034(8) 0.0097(9) -0.0044(10)
C25 0.0195(10) 0.0349(11) 0.0357(12) 0.0010(9) 0.0014(9) -0.0008(9)
C26 0.0207(10) 0.0297(10) 0.0258(10) 0.0000(8) 0.0048(8) 0.0009(8)
C27 0.0166(9) 0.0223(9) 0.0275(10) -0.0002(7) 0.0023(8) 0.0021(8)
C28 0.0219(10) 0.0264(10) 0.0315(11) 0.0019(8) 0.0059(8) 0.0029(8)
C29 0.0247(11) 0.0272(10) 0.0441(13) 0.0032(8) 0.0088(9) -0.0032(9)
C30 0.0268(11) 0.0201(10) 0.0567(15) 0.0021(8) 0.0077(10) 0.0052(10)
C31 0.0378(13) 0.0307(11) 0.0427(13) 0.0030(10) 0.0086(10) 0.0135(10)
C32 0.0342(12) 0.0309(11) 0.0290(11) 0.0015(9) 0.0067(9) 0.0041(9)
C33 0.0202(9) 0.0186(9) 0.0284(10) -0.0013(7) 0.0089(8) 0.0001(7)
C34 0.0257(10) 0.0272(10) 0.0291(11) -0.0024(8) 0.0109(8) -0.0040(8)
C35 0.0232(10) 0.0270(10) 0.0368(12) -0.0047(8) 0.0046(9) -0.0053(9)
C36 0.0217(10) 0.0221(10) 0.0473(13) -0.0016(8) 0.0145(9) 0.0007(9)
C37 0.0322(12) 0.0450(13) 0.0370(12) -0.0047(10) 0.0206(10) -0.0057(10)
C38 0.0270(11) 0.0458(13) 0.0281(11) -0.0070(10) 0.0096(9) -0.0088(10)
C39 0.0184(9) 0.0210(9) 0.0306(10) -0.0020(7) 0.0102(8) 0.0004(8)
C40 0.0268(11) 0.0250(10) 0.0317(11) -0.0002(8) 0.0024(9) -0.0031(8)
C41 0.0263(11) 0.0257(10) 0.0428(13) 0.0032(8) 0.0046(9) 0.0055(9)
C42 0.0296(11) 0.0214(10) 0.0504(14) -0.0008(8) 0.0193(10) -0.0024(9)
C43 0.0529(15) 0.0298(11) 0.0347(12) -0.0065(10) 0.0154(11) -0.0078(9)
C44 0.0456(13) 0.0292(11) 0.0282(11) -0.0024(10) 0.0083(10) 0.0034(9)
C45 0.0467(14) 0.0291(11) 0.0405(13) 0.0064(10) 0.0131(11) -0.0001(10)
C46 0.0492(14) 0.0264(11) 0.0397(13) 0.0029(10) 0.0116(11) 0.0038(9)
C47 0.0470(14) 0.0343(12) 0.0437(14) -0.0072(11) 0.0161(11) 0.0073(10)
C48 0.0406(13) 0.0373(13) 0.0425(13) -0.0105(10) 0.0113(11) 0.0016(10)
C49 0.0294(12) 0.0475(14) 0.0398(13) 0.0004(10) 0.0136(10) 0.0032(10)
C50 0.0400(14) 0.0463(14) 0.0510(15) 0.0061(11) 0.0252(12) 0.0022(11)
C51 0.0558(16) 0.0314(12) 0.0638(17) 0.0038(11) 0.0256(14) -0.0040(12)
C52 0.0582(17) 0.0318(12) 0.0572(16) 0.0004(12) 0.0207(13) 0.0022(11)
C53 0.0519(15) 0.0332(12) 0.0506(15) -0.0068(11) 0.0163(12) 0.0047(11)
C54 0.0416(14) 0.0375(13) 0.0428(14) -0.0119(11) 0.0073(11) -0.0024(10)
C55 0.0256(11) 0.0472(14) 0.0342(12) -0.0020(10) -0.0001(9) 0.0015(10)
C56 0.0251(11) 0.0465(13) 0.0406(13) 0.0070(10) 0.0059(10) 0.0021(10)

loop_
_atom_type_symbol
_atom_type_description
_atom_type_scat_dispersion_real
_atom_type_scat_dispersion_imag
_atom_type_scat_source
C C 0.0033 0.0016 'International Tables Vol C Tables 4.2.6.8 and 6.1.1.4'
H H 0.0000 0.0000 'International Tables Vol C Tables 4.2.6.8 and 6.1.1.4'
N N 0.0061 0.0033 'International Tables Vol C Tables 4.2.6.8 and 6.1.1.4'
O O 0.0106 0.0060 'International Tables Vol C Tables 4.2.6.8 and 6.1.1.4'
Na Na 0.0362 0.0249 'International Tables Vol C Tables 4.2.6.8 and 6.1.1.4'
Cd Cd -0.8075 1.2024 'International Tables Vol C Tables 4.2.6.8 and 6.1.1.4'

loop_
_geom_angle_atom_site_label_1
_geom_angle_atom_site_label_2
_geom_angle_atom_site_label_3
_geom_angle
N4 Cd N2 140.94(6)
N4 Cd N1 83.42(6)
N2 Cd N1 83.30(6)
N4 Cd N3 83.65(6)
N2 Cd N3 83.46(6)
N1 Cd N3 140.15(6)
N4 Cd O1 111.79(6)
N2 Cd O1 106.98(6)
N1 Cd O1 117.09(6)
N3 Cd O1 102.71(6)
C4 N1 C1 107.92(15)
C4 N1 Cd 124.23(12)
C1 N1 Cd 124.58(12)
C6 N2 C9 107.97(15)
C6 N2 Cd 125.45(12)
C9 N2 Cd 123.56(12)
C14 N3 C11 108.00(15)
C14 N3 Cd 124.12(12)
C11 N3 Cd 123.76(12)
C16 N4 C19 108.22(15)
C16 N4 Cd 124.97(12)
C19 N4 Cd 125.15(12)
Cd O1 H1O1 112.7(15)
Cd O1 H2O1 112.8(15)
H1O1 O1 H2O1 100(2)
C45 O2 C56 113.19(17)
C46 O3 C47 111.75(17)
C48 O4 C49 112.29(17)
C51 O5 C50 112.35(18)
C52 O6 C53 113.09(18)
C54 O7 C55 112.54(17)
N1 C1 C20 125.29(17)
N1 C1 C2 108.80(16)
C20 C1 C2 125.88(17)
C3 C2 C1 107.23(17)
C3 C2 H2 126.4
C1 C2 H2 126.4
C2 C3 C4 107.29(17)
C2 C3 H3 126.4
C4 C3 H3 126.4
N1 C4 C5 126.15(17)
N1 C4 C3 108.74(16)
C5 C4 C3 125.05(17)
C4 C5 C6 126.64(17)
C4 C5 C27 116.76(16)
C6 C5 C27 116.60(16)
N2 C6 C5 125.08(17)
N2 C6 C7 108.70(16)
C5 C6 C7 126.21(17)
C8 C7 C6 107.39(17)
C8 C7 H7 126.3
C6 C7 H7 126.3
C7 C8 C9 107.17(17)
C7 C8 H8 126.4
C9 C8 H8 126.4
N2 C9 C10 125.80(17)
N2 C9 C8 108.76(16)
C10 C9 C8 125.40(17)
C9 C10 C11 127.39(17)
C9 C10 C33 116.34(16)
C11 C10 C33 116.22(16)
N3 C11 C10 125.04(17)
N3 C11 C12 108.70(16)
C10 C11 C12 126.24(17)
C13 C12 C11 107.30(17)
C13 C12 H12 126.4
C11 C12 H12 126.4
C12 C13 C14 107.26(17)
C12 C13 H13 126.4
C14 C13 H13 126.4
N3 C14 C15 125.57(17)
N3 C14 C13 108.74(16)
C15 C14 C13 125.67(17)
C14 C15 C16 127.11(17)
C14 C15 C39 116.46(16)
C16 C15 C39 116.39(16)
N4 C16 C15 125.82(17)
N4 C16 C17 108.54(16)
C15 C16 C17 125.62(18)
C18 C17 C16 107.46(17)
C18 C17 H17 126.3
C16 C17 H17 126.3
C17 C18 C19 107.28(17)
C17 C18 H18 126.4
C19 C18 H18 126.4
N4 C19 C20 125.54(17)
N4 C19 C18 108.49(16)
C20 C19 C18 125.86(17)
C19 C20 C1 127.07(17)
C19 C20 C21 116.22(16)
C1 C20 C21 116.65(16)
C22 C21 C26 118.36(17)
C22 C21 C20 121.01(17)
C26 C21 C20 120.62(17)
C23 C22 C21 121.04(19)
C23 C22 H22 119.5
C21 C22 H22 119.5
C24 C23 C22 119.9(2)
C24 C23 H23 120.1
C22 C23 H23 120.1
C25 C24 C23 119.80(19)
C25 C24 H24 120.1
C23 C24 H24 120.1
C24 C25 C26 120.5(2)
C24 C25 H25 119.8
C26 C25 H25 119.8
C25 C26 C21 120.45(19)
C25 C26 H26 119.8
C21 C26 H26 119.8
C28 C27 C32 117.84(18)
C28 C27 C5 121.36(17)
C32 C27 C5 120.80(18)
C29 C28 C27 121.3(2)
C29 C28 H28 119.3
C27 C28 H28 119.3
C30 C29 C28 119.7(2)
C30 C29 H29 120.1
C28 C29 H29 120.1
C31 C30 C29 119.9(2)
C31 C30 H30 120.0
C29 C30 H30 120.0
C30 C31 C32 120.3(2)
C30 C31 H31 119.8
C32 C31 H31 119.8
C31 C32 C27 120.9(2)
C31 C32 H32 119.6
C27 C32 H32 119.6
C34 C33 C38 118.14(18)
C34 C33 C10 121.03(17)
C38 C33 C10 120.82(17)
C33 C34 C35 120.72(19)
C33 C34 H34 119.6
C35 C34 H34 119.6
C36 C35 C34 120.10(19)
C36 C35 H35 119.9
C34 C35 H35 119.9
C35 C36 C37 119.82(19)
C35 C36 H36 120.1
C37 C36 H36 120.1
C36 C37 C38 120.2(2)
C36 C37 H37 119.9
C38 C37 H37 119.9
C37 C38 C33 121.0(2)
C37 C38 H38 119.5
C33 C38 H38 119.5
C44 C39 C40 118.30(18)
C44 C39 C15 120.65(18)
C40 C39 C15 121.04(17)
C41 C40 C39 120.65(19)
C41 C40 H40 119.7
C39 C40 H40 119.7
C42 C41 C40 120.4(2)
C42 C41 H41 119.8
C40 C41 H41 119.8
C41 C42 C43 119.7(2)
C41 C42 H42 120.1
C43 C42 H42 120.1
C42 C43 C44 119.8(2)
C42 C43 H43 120.1
C44 C43 H43 120.1
C43 C44 C39 121.1(2)
C43 C44 H44 119.4
C39 C44 H44 119.4
O2 C45 C46 109.38(18)
O2 C45 H45A 109.8
C46 C45 H45A 109.8
O2 C45 H45B 109.8
C46 C45 H45B 109.8
H45A C45 H45B 108.2
O3 C46 C45 109.73(18)
O3 C46 H46A 109.7
C45 C46 H46A 109.7
O3 C46 H46B 109.7
C45 C46 H46B 109.7
H46A C46 H46B 108.2
O3 C47 C48 109.14(18)
O3 C47 H47A 109.9
C48 C47 H47A 109.9
O3 C47 H47B 109.9
C48 C47 H47B 109.9
H47A C47 H47B 108.3
O4 C48 C47 109.48(19)
O4 C48 H48A 109.8
C47 C48 H48A 109.8
O4 C48 H48B 109.8
C47 C48 H48B 109.8
H48A C48 H48B 108.2
O4 C49 C50 109.2(2)
O4 C49 H49A 109.8
C50 C49 H49A 109.8
O4 C49 H49B 109.8
C50 C49 H49B 109.8
H49A C49 H49B 108.3
O5 C50 C49 108.82(19)
O5 C50 H50A 109.9
C49 C50 H50A 109.9
O5 C50 H50B 109.9
C49 C50 H50B 109.9
H50A C50 H50B 108.3
O5 C51 C52 109.6(2)
O5 C51 H51A 109.7
C52 C51 H51A 109.7
O5 C51 H51B 109.7
C52 C51 H51B 109.7
H51A C51 H51B 108.2
O6 C52 C51 109.8(2)
O6 C52 H52A 109.7
C51 C52 H52A 109.7
O6 C52 H52B 109.7
C51 C52 H52B 109.7
H52A C52 H52B 108.2
O6 C53 C54 109.2(2)
O6 C53 H53A 109.8
C54 C53 H53A 109.8
O6 C53 H53B 109.8
C54 C53 H53B 109.8
H53A C53 H53B 108.3
O7 C54 C53 109.28(19)
O7 C54 H54A 109.8
C53 C54 H54A 109.8
O7 C54 H54B 109.8
C53 C54 H54B 109.8
H54A C54 H54B 108.3
O7 C55 C56 109.31(17)
O7 C55 H55A 109.8
C56 C55 H55A 109.8
O7 C55 H55B 109.8
C56 C55 H55B 109.8
H55A C55 H55B 108.3
O2 C56 C55 108.82(19)
O2 C56 H56A 109.9
C55 C56 H56A 109.9
O2 C56 H56B 109.9
C55 C56 H56B 109.9
H56A C56 H56B 108.3

loop_
_geom_bond_atom_site_label_1
_geom_bond_atom_site_label_2
_geom_bond_distance
_geom_bond_publ_flag
Cd N1 2.2296(15) y
Cd N2 2.2296(15) y
Cd N3 2.2322(16) y
Cd N4 2.2265(15) y
Cd O1 2.2368(18) y
N1 C4 1.367(2) ?
N1 C1 1.370(2) ?
N2 C6 1.369(2) ?
N2 C9 1.370(2) ?
N3 C14 1.366(2) ?
N3 C11 1.368(2) ?
N4 C16 1.368(2) ?
N4 C19 1.371(2) ?
O1 H1O1 1.004(10) ?
O1 H2O1 0.996(10) ?
O2 C45 1.413(3) ?
O2 C56 1.417(3) ?
O3 C46 1.416(3) ?
O3 C47 1.424(3) ?
O4 C48 1.414(3) ?
O4 C49 1.419(3) ?
O5 C51 1.407(3) ?
O5 C50 1.417(3) ?
O6 C52 1.409(3) ?
O6 C53 1.434(3) ?
O7 C54 1.420(3) ?
O7 C55 1.422(3) ?
C1 C20 1.420(3) ?
C1 C2 1.450(3) ?
C2 C3 1.352(3) ?
C2 H2 0.9500 ?
C3 C4 1.451(3) ?
C3 H3 0.9500 ?
C4 C5 1.417(3) ?
C5 C6 1.423(3) ?
C5 C27 1.497(3) ?
C6 C7 1.447(3) ?
C7 C8 1.356(3) ?
C7 H7 0.9500 ?
C8 C9 1.447(3) ?
C8 H8 0.9500 ?
C9 C10 1.411(3) ?
C10 C11 1.416(3) ?
C10 C33 1.500(3) ?
C11 C12 1.451(3) ?
C12 C13 1.350(3) ?
C12 H12 0.9500 ?
C13 C14 1.452(3) ?
C13 H13 0.9500 ?
C14 C15 1.411(3) ?
C15 C16 1.417(3) ?
C15 C39 1.498(3) ?
C16 C17 1.449(3) ?
C17 C18 1.353(3) ?
C17 H17 0.9500 ?
C18 C19 1.450(3) ?
C18 H18 0.9500 ?
C19 C20 1.414(3) ?
C20 C21 1.499(2) ?
C21 C22 1.396(3) ?
C21 C26 1.396(3) ?
C22 C23 1.386(3) ?
C22 H22 0.9500 ?
C23 C24 1.385(3) ?
C23 H23 0.9500 ?
C24 C25 1.383(3) ?
C24 H24 0.9500 ?
C25 C26 1.387(3) ?
C25 H25 0.9500 ?
C26 H26 0.9500 ?
C27 C28 1.395(3) ?
C27 C32 1.399(3) ?
C28 C29 1.388(3) ?
C28 H28 0.9500 ?
C29 C30 1.385(3) ?
C29 H29 0.9500 ?
C30 C31 1.381(3) ?
C30 H30 0.9500 ?
C31 C32 1.386(3) ?
C31 H31 0.9500 ?
C32 H32 0.9500 ?
C33 C34 1.390(3) ?
C33 C38 1.393(3) ?
C34 C35 1.395(3) ?
C34 H34 0.9500 ?
C35 C36 1.375(3) ?
C35 H35 0.9500 ?
C36 C37 1.378(3) ?
C36 H36 0.9500 ?
C37 C38 1.384(3) ?
C37 H37 0.9500 ?
C38 H38 0.9500 ?
C39 C44 1.390(3) ?
C39 C40 1.390(3) ?
C40 C41 1.388(3) ?
C40 H40 0.9500 ?
C41 C42 1.378(3) ?
C41 H41 0.9500 ?
C42 C43 1.384(3) ?
C42 H42 0.9500 ?
C43 C44 1.387(3) ?
C43 H43 0.9500 ?
C44 H44 0.9500 ?
C45 C46 1.502(3) ?
C45 H45A 0.9900 ?
C45 H45B 0.9900 ?
C46 H46A 0.9900 ?
C46 H46B 0.9900 ?
C47 C48 1.498(3) ?
C47 H47A 0.9900 ?
C47 H47B 0.9900 ?
C48 H48A 0.9900 ?
C48 H48B 0.9900 ?
C49 C50 1.500(3) ?
C49 H49A 0.9900 ?
C49 H49B 0.9900 ?
C50 H50A 0.9900 ?
C50 H50B 0.9900 ?
C51 C52 1.485(4) ?
C51 H51A 0.9900 ?
C51 H51B 0.9900 ?
C52 H52A 0.9900 ?
C52 H52B 0.9900 ?
C53 C54 1.498(3) ?
C53 H53A 0.9900 ?
C53 H53B 0.9900 ?
C54 H54A 0.9900 ?
C54 H54B 0.9900 ?
C55 C56 1.500(3) ?
C55 H55A 0.9900 ?
C55 H55B 0.9900 ?
C56 H56A 0.9900 ?
C56 H56B 0.9900 ?

loop_
_geom_hbond_atom_site_label_D
_geom_hbond_atom_site_label_H
_geom_hbond_atom_site_label_A
_geom_hbond_site_symmetry_A
_geom_hbond_distance_DH
_geom_hbond_distance_HA
_geom_hbond_distance_DA
_geom_hbond_angle_DHA
_geom_hbond_publ_flag
O1 H1O1 O4 1_555 1.01(2) 2.06(2) 3.057(2) 176.0 yes
O1 H2O1 O5 1_555 1.00(2) 2.55(2) 3.138(2) 118.0 ?
O1 H2O1 O6 1_555 1.00(2) 2.04(2) 3.013(2) 165.0 yes
C31 H31 Cg3 2_545 0.95 2.93 3.651(2) 133.0 yes
C41 H41 Cg11 3_565 0.95 2.91 3.794(2) 154.0 yes
C44 H44 Cg2 2_555 0.95 2.95 3.648(2) 131.0 yes
C47 H47A Cg2 1_555 0.99 2.91 3.898(3) 173.0 yes
C54 H54B Cg4 1_555 0.99 2.98 3.971(3) 176.0 yes
